data_7106559
loop_
_publ_author_name
'Yun Ling,'
'Zhen-Xia Chen'
'Fu-Peng Zhai'
'Ya-Ming Zhou'
'Lin-Hong Weng'
'Dong-Yuan Zhao'

_publ_contact_author_address
;     
Department of Chemistry, 
Fudan University, Shanghai(200433), 
China
;
_publ_contact_author_email dyzhao@fudan.edu.cn
_publ_contact_author_name 'Dong-Yuan, Zhao'
_publ_section_title
;
 A zinc(II) metal-organic framework based on triazole and dicarboxylate
 ligands for selective adsorption of hexane isomers
;
_journal_coden_Cambridge 0182
_journal_name_full Chem.Commun.
_journal_page_first 7197
_journal_paper_doi 10.1039/c1cc12253c
_journal_volume 47
_journal_year 2011
_chemical_formula_sum 'C21 H25 N4 O10 Zn2'
_chemical_formula_weight 624.19
_chemical_name_systematic
;
?
;
_space_group_IT_number 12
_symmetry_cell_setting monoclinic
_symmetry_space_group_name_Hall '-C 2y'
_symmetry_space_group_name_H-M 'C 1 2/m 1'
_atom_sites_solution_hydrogens geom
_atom_sites_solution_primary direct
_atom_sites_solution_secondary difmap
_audit_creation_method SHELXL-97
_cell_angle_alpha 90.00
_cell_angle_beta 127.821(9)
_cell_angle_gamma 90.00
_cell_formula_units_Z 4
_cell_length_a 21.222(19)
_cell_length_b 17.716(16)
_cell_length_c 14.376(13)
_cell_measurement_reflns_used 2912
_cell_measurement_temperature 293(2)
_cell_measurement_theta_max 24.29
_cell_measurement_theta_min 2.42
_cell_volume 4270(7)
_computing_cell_refinement 'Bruker SMART'
_computing_data_collection 'Bruker SMART'
_computing_data_reduction 'Bruker SAINT'
_computing_molecular_graphics 'Bruker SHELXTL'
_computing_publication_material 'Bruker SHELXTL'
_computing_structure_refinement 'SHELXL-97 (Sheldrick, 1997)'
_computing_structure_solution 'SHELXS-97 (Sheldrick, 1990)'
_diffrn_ambient_temperature 293(2)
_diffrn_measured_fraction_theta_full 0.993
_diffrn_measured_fraction_theta_max 0.993
_diffrn_measurement_device_type 'CCD area detector'
_diffrn_measurement_method 'phi and omega scans'
_diffrn_radiation_monochromator graphite
_diffrn_radiation_source 'fine-focus sealed tube'
_diffrn_radiation_type MoK\a
_diffrn_radiation_wavelength 0.71073
_diffrn_reflns_av_R_equivalents 0.0837
_diffrn_reflns_av_sigmaI/netI 0.0897
_diffrn_reflns_limit_h_max 24
_diffrn_reflns_limit_h_min -25
_diffrn_reflns_limit_k_max 19
_diffrn_reflns_limit_k_min -21
_diffrn_reflns_limit_l_max 17
_diffrn_reflns_limit_l_min -17
_diffrn_reflns_number 8880
_diffrn_reflns_theta_full 25.20
_diffrn_reflns_theta_max 25.20
_diffrn_reflns_theta_min 1.67
_exptl_absorpt_coefficient_mu 1.160
_exptl_absorpt_correction_T_max 1.0000
_exptl_absorpt_correction_T_min 0.6000
_exptl_absorpt_correction_type multi-scan
_exptl_absorpt_process_details SADABS
_exptl_crystal_colour colorless
_exptl_crystal_density_diffrn 0.971
_exptl_crystal_density_method 'not measured'
_exptl_crystal_description rod
_exptl_crystal_F_000 1276
_exptl_crystal_size_max 0.28
_exptl_crystal_size_mid 0.12
_exptl_crystal_size_min 0.10
_refine_diff_density_max 1.270
_refine_diff_density_min -1.017
_refine_diff_density_rms 0.225
_refine_ls_extinction_method none
_refine_ls_goodness_of_fit_ref 1.080
_refine_ls_hydrogen_treatment mixed
_refine_ls_matrix_type full
_refine_ls_number_parameters 178
_refine_ls_number_reflns 3972
_refine_ls_number_restraints 0
_refine_ls_restrained_S_all 1.080
_refine_ls_R_factor_all 0.1251
_refine_ls_R_factor_gt 0.0816
_refine_ls_shift/su_max 0.000
_refine_ls_shift/su_mean 0.000
_refine_ls_structure_factor_coef Fsqd
_refine_ls_weighting_details 'calc w=1/[\s^2^(Fo^2^)+(0.1593P)^2^+5.7396P] where P=(Fo^2^+2Fc^2^)/3'
_refine_ls_weighting_scheme calc
_refine_ls_wR_factor_gt 0.2263
_refine_ls_wR_factor_ref 0.2674
_reflns_number_gt 2518
_reflns_number_total 3972
_reflns_threshold_expression >2sigma(I)
_cod_data_source_file c1cc12253c.txt
_cod_data_source_block global
_cod_original_sg_symbol_H-M C2/m
_cod_database_code 7106559

loop_
_symmetry_equiv_pos_as_xyz
'x, y, z'
'-x, y, -z'
'x+1/2, y+1/2, z'
'-x+1/2, y+1/2, -z'
'-x, -y, -z'
'x, -y, z'
'-x+1/2, -y+1/2, -z'
'x+1/2, -y+1/2, z'

loop_
_atom_site_label
_atom_site_type_symbol
_atom_site_fract_x
_atom_site_fract_y
_atom_site_fract_z
_atom_site_U_iso_or_equiv
_atom_site_adp_type
_atom_site_occupancy
_atom_site_symmetry_multiplicity
_atom_site_calc_flag
_atom_site_refinement_flags
_atom_site_disorder_assembly
_atom_site_disorder_group
Zn2 Zn 0.0000 0.10439(6) 0.5000 0.0302(4) Uani 1 2 d S . .
Zn1 Zn 0.48066(6) 0.5000 1.08497(9) 0.0299(4) Uani 1 2 d S . .
N1 N 0.4722(5) 0.5000 1.2177(7) 0.0321(18) Uani 1 2 d S . .
N2 N 0.4870(3) 0.4620(3) 1.3759(5) 0.0327(12) Uani 1 1 d . . .
N3 N 0.296(3) 0.5000 0.528(6) 0.37(4) Uani 1 2 d S . .
O1 O 0.4002(4) 0.4223(4) 0.9718(5) 0.0624(17) Uani 1 1 d . . .
O2 O 0.4322(4) 0.4201(3) 0.8509(5) 0.0571(16) Uani 1 1 d . . .
O3 O 0.0903(4) 0.1730(4) 0.5924(6) 0.0711(19) Uani 1 1 d . . .
O4 O 0.1483(9) 0.1374(10) 0.5232(15) 0.233(9) Uani 1 1 d . . .
H4A H 0.1658 0.0917 0.5410 0.350 Uiso 1 1 d R . .
O5 O 0.281(3) 0.5000 0.201(6) 0.66(8) Uani 1 2 d S . .
O6 O 0.252(3) 0.5000 0.047(6) 0.72(9) Uani 1 2 d S . .
C1 C 0.3917(5) 0.3992(4) 0.8825(7) 0.0450(19) Uani 1 1 d . . .
C2 C 0.3269(5) 0.3413(5) 0.8067(7) 0.0461(19) Uani 1 1 d . . .
C3 C 0.2740(6) 0.3225(7) 0.8245(9) 0.085(4) Uani 1 1 d . . .
H3 H 0.2765 0.3458 0.8847 0.102 Uiso 1 1 calc R . .
C4 C 0.2152(6) 0.2688(7) 0.7544(9) 0.080(3) Uani 1 1 d . . .
H4 H 0.1810 0.2551 0.7715 0.096 Uiso 1 1 calc R . .
C5 C 0.2066(6) 0.2364(6) 0.6638(8) 0.064(3) Uani 1 1 d . . .
C6 C 0.2649(8) 0.2510(9) 0.6511(12) 0.124(6) Uani 1 1 d . . .
H6 H 0.2653 0.2237 0.5963 0.149 Uiso 1 1 calc R . .
C7 C 0.3217(7) 0.3047(8) 0.7173(10) 0.105(5) Uani 1 1 d . . .
H7 H 0.3573 0.3168 0.7022 0.126 Uiso 1 1 calc R . .
C8 C 0.1416(7) 0.1801(7) 0.5851(10) 0.086(4) Uani 1 1 d . . .
C9 C 0.4771(4) 0.4402(4) 1.2790(6) 0.0365(17) Uani 1 1 d . . .
C10 C 0.4719(7) 0.3605(5) 1.2431(9) 0.074(3) Uani 1 1 d . . .
H10A H 0.5176 0.3332 1.3064 0.111 Uiso 1 1 calc R . .
H10B H 0.4704 0.3588 1.1750 0.111 Uiso 1 1 calc R . .
H10C H 0.4243 0.3379 1.2245 0.111 Uiso 1 1 calc R . .
C11 C 0.221(4) 0.5000 0.418(6) 0.41(5) Uani 1 2 d S . .

loop_
_atom_site_aniso_label
_atom_site_aniso_U_11
_atom_site_aniso_U_22
_atom_site_aniso_U_33
_atom_site_aniso_U_23
_atom_site_aniso_U_13
_atom_site_aniso_U_12
Zn2 0.0422(7) 0.0293(6) 0.0297(6) 0.000 0.0274(6) 0.000
Zn1 0.0368(7) 0.0351(6) 0.0258(6) 0.000 0.0233(6) 0.000
N1 0.047(5) 0.029(4) 0.032(4) 0.000 0.030(4) 0.000
N2 0.047(3) 0.029(3) 0.032(3) -0.003(3) 0.030(3) -0.001(3)
N3 0.22(4) 0.21(3) 0.67(12) 0.000 0.26(6) 0.000
O1 0.070(4) 0.080(4) 0.054(4) -0.035(3) 0.047(3) -0.042(3)
O2 0.074(4) 0.062(4) 0.051(3) -0.023(3) 0.047(3) -0.033(3)
O3 0.076(4) 0.083(5) 0.076(4) -0.038(4) 0.057(4) -0.047(4)
O4 0.220(14) 0.302(18) 0.285(18) -0.234(16) 0.209(14) -0.193(14)
O5 0.23(5) 1.2(2) 0.56(11) 0.000 0.23(6) 0.000
O6 0.24(5) 1.0(2) 0.53(11) 0.000 0.04(6) 0.000
C1 0.047(5) 0.046(4) 0.040(4) -0.005(4) 0.025(4) -0.009(4)
C2 0.053(5) 0.047(4) 0.048(4) -0.012(4) 0.035(4) -0.017(4)
C3 0.088(7) 0.126(10) 0.076(7) -0.063(7) 0.068(6) -0.065(7)
C4 0.083(7) 0.110(9) 0.078(7) -0.042(7) 0.066(6) -0.050(7)
C5 0.074(6) 0.070(6) 0.058(5) -0.030(5) 0.047(5) -0.036(5)
C6 0.155(12) 0.165(12) 0.127(11) -0.109(10) 0.125(11) -0.113(11)
C7 0.131(10) 0.144(11) 0.107(9) -0.090(9) 0.107(9) -0.100(9)
C8 0.110(9) 0.092(8) 0.094(8) -0.058(7) 0.082(8) -0.060(7)
C9 0.052(4) 0.039(4) 0.034(4) -0.005(3) 0.034(4) -0.004(3)
C10 0.155(10) 0.038(5) 0.068(6) -0.013(4) 0.088(7) -0.023(6)
C11 0.39(9) 0.64(15) 0.29(7) 0.000 0.25(7) 0.000

loop_
_atom_type_symbol
_atom_type_description
_atom_type_scat_dispersion_real
_atom_type_scat_dispersion_imag
_atom_type_scat_source
C C 0.0033 0.0016 'International Tables Vol C Tables 4.2.6.8 and 6.1.1.4'
N N 0.0061 0.0033 'International Tables Vol C Tables 4.2.6.8 and 6.1.1.4'
O O 0.0106 0.0060 'International Tables Vol C Tables 4.2.6.8 and 6.1.1.4'
Zn Zn 0.2839 1.4301 'International Tables Vol C Tables 4.2.6.8 and 6.1.1.4'
H H 0.0000 0.0000 'International Tables Vol C Tables 4.2.6.8 and 6.1.1.4'

loop_
_geom_angle_atom_site_label_1
_geom_angle_atom_site_label_2
_geom_angle_atom_site_label_3
_geom_angle
_geom_angle_site_symmetry_1
_geom_angle_site_symmetry_3
_geom_angle_publ_flag
O3 Zn2 O3 102.7(5) . 2_556 ?
O3 Zn2 N2 120.9(2) . 8_454 ?
O3 Zn2 N2 102.6(3) 2_556 8_454 ?
O3 Zn2 N2 102.6(3) . 7_557 ?
O3 Zn2 N2 120.9(2) 2_556 7_557 ?
N2 Zn2 N2 108.3(3) 8_454 7_557 ?
O1 Zn1 O1 86.3(4) . 6_565 ?
O1 Zn1 N1 103.9(2) . . ?
O1 Zn1 N1 103.9(2) 6_565 . ?
O1 Zn1 O2 157.2(2) . 5_667 ?
O1 Zn1 O2 88.6(3) 6_565 5_667 ?
N1 Zn1 O2 98.8(2) . 5_667 ?
O1 Zn1 O2 88.6(3) . 2_657 ?
O1 Zn1 O2 157.2(2) 6_565 2_657 ?
N1 Zn1 O2 98.8(2) . 2_657 ?
O2 Zn1 O2 87.6(4) 5_667 2_657 ?
O1 Zn1 Zn1 82.10(17) . 5_667 ?
O1 Zn1 Zn1 82.10(17) 6_565 5_667 ?
N1 Zn1 Zn1 171.6(2) . 5_667 ?
O2 Zn1 Zn1 75.23(16) 5_667 5_667 ?
O2 Zn1 Zn1 75.23(16) 2_657 5_667 ?
C9 N1 C9 104.5(7) . 6_565 ?
C9 N1 Zn1 127.1(4) . . ?
C9 N1 Zn1 127.1(4) 6_565 . ?
C9 N2 N2 106.9(4) . 6_565 ?
C9 N2 Zn2 127.2(5) . 7_557 ?
N2 N2 Zn2 125.84(15) 6_565 7_557 ?
C1 O1 Zn1 124.8(5) . . ?
C1 O2 Zn1 132.4(5) . 5_667 ?
C8 O3 Zn2 126.1(7) . . ?
O2 C1 O1 125.3(7) . . ?
O2 C1 C2 117.5(7) . . ?
O1 C1 C2 117.2(7) . . ?
C3 C2 C7 117.6(8) . . ?
C3 C2 C1 122.0(8) . . ?
C7 C2 C1 120.4(7) . . ?
C2 C3 C4 121.1(9) . . ?
C5 C4 C3 121.9(9) . . ?
C4 C5 C6 116.9(9) . . ?
C4 C5 C8 122.3(9) . . ?
C6 C5 C8 120.5(9) . . ?
C7 C6 C5 121.3(9) . . ?
C6 C7 C2 120.5(9) . . ?
O3 C8 O4 121.6(10) . . ?
O3 C8 C5 118.8(9) . . ?
O4 C8 C5 119.2(10) . . ?
N2 C9 N1 110.8(6) . . ?
N2 C9 C10 124.8(6) . . ?
N1 C9 C10 124.3(6) . . ?

loop_
_geom_bond_atom_site_label_1
_geom_bond_atom_site_label_2
_geom_bond_distance
_geom_bond_site_symmetry_2
_geom_bond_publ_flag
Zn2 O3 1.947(6) . ?
Zn2 O3 1.947(6) 2_556 ?
Zn2 N2 2.010(5) 8_454 ?
Zn2 N2 2.010(5) 7_557 ?
Zn1 O1 2.012(6) . ?
Zn1 O1 2.012(5) 6_565 ?
Zn1 N1 2.024(8) . ?
Zn1 O2 2.046(6) 5_667 ?
Zn1 O2 2.046(5) 2_657 ?
Zn1 Zn1 3.017(3) 5_667 ?
N1 C9 1.341(8) . ?
N1 C9 1.341(8) 6_565 ?
N2 C9 1.332(8) . ?
N2 N2 1.345(11) 6_565 ?
N2 Zn2 2.010(5) 7_557 ?
N3 C11 1.40(7) . ?
O1 C1 1.250(10) . ?
O2 C1 1.249(9) . ?
O2 Zn1 2.046(5) 5_667 ?
O3 C8 1.163(11) . ?
O4 C8 1.242(14) . ?
C1 C2 1.514(10) . ?
C2 C3 1.338(12) . ?
C2 C7 1.383(12) . ?
C3 C4 1.391(13) . ?
C4 C5 1.329(13) . ?
C5 C6 1.382(13) . ?
C5 C8 1.504(13) . ?
C6 C7 1.363(14) . ?
C9 C10 1.484(11) . ?
